data_1530158
loop_
_publ_author_name
'Khodashova, T.S.'
'Bokii, G.B.'
'Porai-Koshits, M.A.'
'Sergienko, V.S.'
'Parpiev, N.A.'

_publ_section_title
;
 Refinement of composition and structure of hydrolyzed ammonium nitroso
 penta chloro ruthenate
;
_journal_name_full 'Zhurnal Strukturnoi Khimii (Issue-No. from 1981)'
_journal_page_first 1105
_journal_page_last 1109
_journal_volume 13
_journal_year 1972
_chemical_formula_sum 'Cl5 H12 N3 O3 Ru'
_chemical_name_systematic '(N H4)2 (Ru N O Cl4 (O H)) (H Cl) H2 O'
_space_group_IT_number 14
_symmetry_space_group_name_Hall '-P 2bc'
_symmetry_space_group_name_H-M 'P 1 1 21/b'
_cell_angle_alpha 90
_cell_angle_beta 90
_cell_angle_gamma 104
_cell_formula_units_Z 4
_cell_length_a 11.26
_cell_length_b 15.74
_cell_length_c 6.76
_cell_volume 1162.503
_citation_journal_id_ASTM ZSTKAI
_cod_data_source_file Khodashova_ZSTKAI_1972_227.cif
_cod_data_source_block H12Cl5N3O3Ru1
_cod_original_sg_symbol_Hall '-P 2ybc (-x,z,y)'
_cod_original_formula_sum 'H12 Cl5 N3 O3 Ru1'
_cod_database_code 1530158

loop_
_symmetry_equiv_pos_as_xyz
x,y,z
-x,-y+1/2,z+1/2
-x,-y,-z
x,y-1/2,-z-1/2

loop_
_atom_site_label
_atom_site_type_symbol
_atom_site_fract_x
_atom_site_fract_y
_atom_site_fract_z
_atom_site_occupancy
_atom_site_U_iso_or_equiv
_atom_site_attached_hydrogens
Cl2 Cl-1 0.2331 0.2268 0.11719 1 0.0 0
N3 N-3 0.6672 0.0774 0.3528 1 0.0 4
O1 O-2 0.1435 0.0455 0.3258 1 0.0 1
O3 O-2 0.7601 0.2384 0.1624 1 0.0 2
Cl3 Cl-1 0.3332 -0.0431 0.1522 1 0.0 0
N1 N+1 0.4146 0.1395 0.0093 1 0.0 0
Cl4 Cl-1 0.1661 0.0551 -0.1286 1 0.0 0
N2 N-3 0.0556 0.3446 0.4926 1 0.0 4
Cl5 Cl-1 0.0495 0.3696 -0.006 1 0.0 1
Cl1 Cl-1 0.4071 0.1273 0.4498 1 0.0 0
O2 O-2 0.4981 0.173 -0.0893 1 0.0 0
Ru1 Ru+4 0.2948 0.0953 0.1506 1 0.0 0
